data_7150779
loop_
_publ_author_name
'Mo, Jun-Ming'
'Ma, Yang-Guang'
'Cheng, Ying'

_publ_section_title
;
 Synthesis of novel synthetic intermediates from the reaction of
 benzimidazole and triazole carbenes with ketenimines and their
 application in the construction of spiro-pyrroles
;
_journal_issue 23
_journal_name_full 'Organic &amp; Biomolecular Chemistry'
_journal_page_first 5010
_journal_page_last 5019
_journal_paper_doi 10.1039/b915215f
_journal_volume 7
_journal_year 2009
_chemical_formula_sum 'C39 H37 Br2 N3 O4'
_chemical_formula_weight 771.54
_chemical_name_common
;
(E)-methyl 2-((E)-1,3-bis(4-bromobenzyl)-4'-ethyl-5'-(2-
methoxy-2-oxoethylidene)-1'-phenyl-1,3-dihydrospiro(benzo(d)imidazole-
2,3'-pyrrolidine)-2'-ylidene)propanoate
;
_chemical_name_systematic
;
?
;
_space_group_IT_number 14
_symmetry_cell_setting monoclinic
_symmetry_space_group_name_Hall '-P 2ybc'
_symmetry_space_group_name_H-M 'P 1 21/c 1'
_atom_sites_solution_hydrogens geom
_atom_sites_solution_primary direct
_atom_sites_solution_secondary difmap
_audit_creation_method SHELXL-97
_cell_angle_alpha 90.00
_cell_angle_beta 96.1870(10)
_cell_angle_gamma 90.00
_cell_formula_units_Z 4
_cell_length_a 9.31720(10)
_cell_length_b 21.0352(2)
_cell_length_c 17.9002(2)
_cell_measurement_reflns_used 6364
_cell_measurement_temperature 296(2)
_cell_measurement_theta_max 26.22
_cell_measurement_theta_min 2.25
_cell_volume 3487.81(6)
_computing_cell_refinement 'Bruker SMART'
_computing_data_collection 'Bruker SMART'
_computing_data_reduction 'Bruker SAINT'
_computing_molecular_graphics 'Bruker SHELXTL'
_computing_publication_material 'Bruker SHELXTL'
_computing_structure_refinement 'Bruker SHELXTL'
_computing_structure_solution 'Bruker SHELXTL'
_diffrn_ambient_temperature 296(2)
_diffrn_measured_fraction_theta_full 0.998
_diffrn_measured_fraction_theta_max 0.998
_diffrn_measurement_device_type 'CCD area detector'
_diffrn_measurement_method 'phi and omega scans'
_diffrn_radiation_monochromator graphite
_diffrn_radiation_source 'fine-focus sealed tube'
_diffrn_radiation_type MoK\a
_diffrn_radiation_wavelength 0.71073
_diffrn_reflns_av_R_equivalents 0.0198
_diffrn_reflns_av_sigmaI/netI 0.0263
_diffrn_reflns_limit_h_max 9
_diffrn_reflns_limit_h_min -12
_diffrn_reflns_limit_k_max 27
_diffrn_reflns_limit_k_min -27
_diffrn_reflns_limit_l_max 22
_diffrn_reflns_limit_l_min -23
_diffrn_reflns_number 21027
_diffrn_reflns_theta_full 27.51
_diffrn_reflns_theta_max 27.51
_diffrn_reflns_theta_min 1.94
_diffrn_standards_decay_% 0
_diffrn_standards_interval_count 0
_diffrn_standards_interval_time 0
_diffrn_standards_number 0
_exptl_absorpt_coefficient_mu 2.369
_exptl_absorpt_correction_T_max 0.6486
_exptl_absorpt_correction_T_min 0.5367
_exptl_absorpt_correction_type multi-scan
_exptl_absorpt_process_details SADABS
_exptl_crystal_colour yellow
_exptl_crystal_density_diffrn 1.469
_exptl_crystal_density_method 'not measured'
_exptl_crystal_description block
_exptl_crystal_F_000 1576
_exptl_crystal_size_max 0.30
_exptl_crystal_size_mid 0.26
_exptl_crystal_size_min 0.20
_refine_diff_density_max 1.622
_refine_diff_density_min -1.402
_refine_diff_density_rms 0.056
_refine_ls_extinction_method none
_refine_ls_goodness_of_fit_ref 1.015
_refine_ls_hydrogen_treatment constr
_refine_ls_matrix_type full
_refine_ls_number_parameters 437
_refine_ls_number_reflns 7987
_refine_ls_number_restraints 0
_refine_ls_restrained_S_all 1.015
_refine_ls_R_factor_all 0.0679
_refine_ls_R_factor_gt 0.0440
_refine_ls_shift/su_max 0.001
_refine_ls_shift/su_mean 0.000
_refine_ls_structure_factor_coef Fsqd
_refine_ls_weighting_details 'calc w=1/[\s^2^(Fo^2^)+(0.0556P)^2^+2.6962P] where P=(Fo^2^+2Fc^2^)/3'
_refine_ls_weighting_scheme calc
_refine_ls_wR_factor_gt 0.1112
_refine_ls_wR_factor_ref 0.1235
_reflns_number_gt 5740
_reflns_number_total 7987
_reflns_threshold_expression >2sigma(I)
_cod_data_source_file b915215f.txt
_cod_data_source_block 080827a_0m
_cod_depositor_comments
;
The following automatic conversions were performed:
'_symmetry_cell_setting' value 'Monoclinic' changed to 'monoclinic'
according to '/home/saulius/struct/CIF-dictionaries/cif_core.dic'
dictionary named 'cif_core.dic' version 2.4.1 from
2010-06-29.

'_exptl_absorpt_correction_type' value 'Multi-scan' changed
to 'multi-scan' according to
'/home/saulius/struct/CIF-dictionaries/cif_core.dic' dictionary named
'cif_core.dic' version 2.4.1 from 2010-06-29.

Automatic conversion script
Id: cif_fix_enum 1527 2010-12-29 10:47:43Z saulius 
;
_cod_original_sg_symbol_H-M P2(1)/c
_cod_database_code 7150779

loop_
_symmetry_equiv_pos_as_xyz
'x, y, z'
'-x, y+1/2, -z+1/2'
'-x, -y, -z'
'x, -y-1/2, z-1/2'

loop_
_atom_site_label
_atom_site_type_symbol
_atom_site_fract_x
_atom_site_fract_y
_atom_site_fract_z
_atom_site_U_iso_or_equiv
_atom_site_adp_type
_atom_site_occupancy
_atom_site_symmetry_multiplicity
_atom_site_calc_flag
_atom_site_refinement_flags
_atom_site_disorder_assembly
_atom_site_disorder_group
Br1 Br -0.00692(3) 0.635887(15) 0.25041(2) 0.05951(12) Uani 1 1 d . . .
Br2 Br 0.79412(6) 1.12472(2) -0.09185(2) 0.08662(17) Uani 1 1 d . . .
C1 C 0.1566(3) 0.68920(12) 0.27386(17) 0.0415(6) Uani 1 1 d . . .
C2 C 0.2005(3) 0.72873(13) 0.21994(17) 0.0472(7) Uani 1 1 d . . .
H2 H 0.1523 0.7290 0.1717 0.057 Uiso 1 1 calc R . .
C3 C 0.3178(3) 0.76821(13) 0.23838(16) 0.0463(7) Uani 1 1 d . . .
H3 H 0.3483 0.7950 0.2019 0.056 Uiso 1 1 calc R . .
C4 C 0.3903(3) 0.76874(12) 0.30970(15) 0.0381(6) Uani 1 1 d . . .
C5 C 0.3443(3) 0.72772(13) 0.36263(16) 0.0435(6) Uani 1 1 d . . .
H5 H 0.3930 0.7269 0.4108 0.052 Uiso 1 1 calc R . .
C6 C 0.2270(3) 0.68787(13) 0.34522(17) 0.0460(7) Uani 1 1 d . . .
H6 H 0.1965 0.6607 0.3813 0.055 Uiso 1 1 calc R . .
C7 C 0.5205(3) 0.81117(13) 0.33169(16) 0.0425(6) Uani 1 1 d . . .
H7A H 0.4986 0.8388 0.3723 0.051 Uiso 1 1 calc R . .
H7B H 0.6013 0.7845 0.3507 0.051 Uiso 1 1 calc R . .
C8 C 0.6371(3) 0.82306(12) 0.21571(16) 0.0414(6) Uani 1 1 d . . .
C9 C 0.6546(3) 0.76000(13) 0.19762(19) 0.0522(7) Uani 1 1 d . . .
H9 H 0.6122 0.7278 0.2233 0.063 Uiso 1 1 calc R . .
C10 C 0.7380(4) 0.74607(15) 0.1395(2) 0.0599(8) Uani 1 1 d . . .
H10 H 0.7495 0.7039 0.1255 0.072 Uiso 1 1 calc R . .
C11 C 0.8027(4) 0.79294(16) 0.10270(19) 0.0625(9) Uani 1 1 d . . .
H11 H 0.8586 0.7823 0.0645 0.075 Uiso 1 1 calc R . .
C12 C 0.7864(3) 0.85697(15) 0.12159(18) 0.0532(7) Uani 1 1 d . . .
H12 H 0.8318 0.8890 0.0971 0.064 Uiso 1 1 calc R . .
C13 C 0.7013(3) 0.87102(12) 0.17735(16) 0.0397(6) Uani 1 1 d . . .
C14 C 0.7742(3) 0.98045(13) 0.20636(15) 0.0414(6) Uani 1 1 d . . .
H14A H 0.8691 0.9630 0.2219 0.050 Uiso 1 1 calc R . .
H14B H 0.7545 1.0128 0.2425 0.050 Uiso 1 1 calc R . .
C15 C 0.7755(3) 1.01105(11) 0.12997(15) 0.0376(6) Uani 1 1 d . . .
C16 C 0.9060(3) 1.02598(12) 0.10398(16) 0.0411(6) Uani 1 1 d . . .
H16 H 0.9916 1.0137 0.1317 0.049 Uiso 1 1 calc R . .
C17 C 0.9114(3) 1.05898(13) 0.03732(16) 0.0471(7) Uani 1 1 d . . .
H17 H 0.9995 1.0692 0.0204 0.056 Uiso 1 1 calc R . .
C18 C 0.7847(4) 1.07621(13) -0.00300(16) 0.0502(7) Uani 1 1 d . . .
C19 C 0.6530(3) 1.06060(14) 0.01999(18) 0.0534(7) Uani 1 1 d . . .
H19 H 0.5679 1.0719 -0.0089 0.064 Uiso 1 1 calc R . .
C20 C 0.6491(3) 1.02786(13) 0.08660(16) 0.0456(6) Uani 1 1 d . . .
H20 H 0.5606 1.0170 0.1025 0.055 Uiso 1 1 calc R . .
C21 C 0.5839(3) 0.91946(11) 0.27269(15) 0.0351(5) Uani 1 1 d . . .
C22 C 0.6494(3) 0.95112(12) 0.34656(15) 0.0354(5) Uani 1 1 d . . .
C23 C 0.7314(3) 0.92557(13) 0.40540(16) 0.0416(6) Uani 1 1 d . . .
C24 C 0.7482(4) 0.95140(16) 0.48435(17) 0.0578(8) Uani 1 1 d . . .
H24A H 0.8366 0.9751 0.4927 0.087 Uiso 1 1 calc R . .
H24B H 0.7506 0.9168 0.5195 0.087 Uiso 1 1 calc R . .
H24C H 0.6682 0.9787 0.4913 0.087 Uiso 1 1 calc R . .
C25 C 0.8162(3) 0.86736(13) 0.39724(17) 0.0427(6) Uani 1 1 d . . .
C26 C 0.9634(4) 0.81220(18) 0.3176(2) 0.0766(11) Uani 1 1 d . . .
H26A H 1.0521 0.8144 0.3501 0.115 Uiso 1 1 calc R . .
H26B H 0.9839 0.8129 0.2662 0.115 Uiso 1 1 calc R . .
H26C H 0.9138 0.7735 0.3271 0.115 Uiso 1 1 calc R . .
C27 C 0.6532(3) 1.06568(12) 0.38810(15) 0.0409(6) Uani 1 1 d . . .
C28 C 0.8010(3) 1.07475(14) 0.39757(17) 0.0506(7) Uani 1 1 d . . .
H28 H 0.8617 1.0471 0.3754 0.061 Uiso 1 1 calc R . .
C29 C 0.8577(4) 1.12572(17) 0.4407(2) 0.0670(10) Uani 1 1 d . . .
H29 H 0.9572 1.1316 0.4480 0.080 Uiso 1 1 calc R . .
C30 C 0.7691(5) 1.16713(18) 0.4723(2) 0.0793(12) Uani 1 1 d . . .
H30 H 0.8083 1.2009 0.5012 0.095 Uiso 1 1 calc R . .
C31 C 0.6213(5) 1.15900(18) 0.4613(2) 0.0763(11) Uani 1 1 d . . .
H31 H 0.5607 1.1878 0.4819 0.092 Uiso 1 1 calc R . .
C32 C 0.5636(4) 1.10788(16) 0.41964(18) 0.0570(8) Uani 1 1 d . . .
H32 H 0.4641 1.1019 0.4129 0.068 Uiso 1 1 calc R . .
C33 C 0.4876(3) 1.02233(12) 0.28298(15) 0.0376(6) Uani 1 1 d . . .
C34 C 0.4534(3) 1.07851(12) 0.25076(16) 0.0426(6) Uani 1 1 d . . .
H34 H 0.4947 1.1151 0.2730 0.051 Uiso 1 1 calc R . .
C35 C 0.3542(3) 1.08499(12) 0.18214(16) 0.0424(6) Uani 1 1 d . . .
C36 C 0.2704(5) 1.15694(18) 0.0864(2) 0.0766(11) Uani 1 1 d . . .
H36A H 0.2990 1.1286 0.0486 0.115 Uiso 1 1 calc R . .
H36B H 0.2838 1.2001 0.0711 0.115 Uiso 1 1 calc R . .
H36C H 0.1705 1.1500 0.0926 0.115 Uiso 1 1 calc R . .
C37 C 0.4382(3) 0.95694(11) 0.25927(16) 0.0380(6) Uani 1 1 d . . .
H37 H 0.4006 0.9563 0.2060 0.046 Uiso 1 1 calc R . .
C38 C 0.3217(3) 0.93413(14) 0.3090(2) 0.0551(8) Uani 1 1 d . . .
H38A H 0.2941 0.8910 0.2947 0.066 Uiso 1 1 calc R . .
H38B H 0.3641 0.9331 0.3610 0.066 Uiso 1 1 calc R . .
C39 C 0.1882(4) 0.97446(19) 0.3040(3) 0.0777(11) Uani 1 1 d . . .
H39A H 0.2136 1.0171 0.3194 0.117 Uiso 1 1 calc R . .
H39B H 0.1220 0.9573 0.3363 0.117 Uiso 1 1 calc R . .
H39C H 0.1435 0.9748 0.2531 0.117 Uiso 1 1 calc R . .
N1 N 0.5642(2) 0.85017(9) 0.27147(13) 0.0399(5) Uani 1 1 d . . .
N2 N 0.6670(2) 0.92985(10) 0.20730(12) 0.0368(5) Uani 1 1 d . . .
N3 N 0.5902(2) 1.01309(10) 0.34564(13) 0.0380(5) Uani 1 1 d . . .
O1 O 0.8732(2) 0.86613(10) 0.33169(14) 0.0576(6) Uani 1 1 d . . .
O2 O 0.8399(3) 0.82701(11) 0.44445(14) 0.0695(7) Uani 1 1 d . . .
O3 O 0.3573(2) 1.14507(9) 0.15660(13) 0.0578(6) Uani 1 1 d . . .
O4 O 0.2799(2) 1.04490(10) 0.15003(13) 0.0611(6) Uani 1 1 d . . .

loop_
_atom_site_aniso_label
_atom_site_aniso_U_11
_atom_site_aniso_U_22
_atom_site_aniso_U_33
_atom_site_aniso_U_23
_atom_site_aniso_U_13
_atom_site_aniso_U_12
Br1 0.04528(17) 0.04783(18) 0.0839(3) 0.00576(16) -0.00006(15) -0.01257(13)
Br2 0.1236(4) 0.0777(3) 0.0561(2) 0.02499(19) -0.0018(2) -0.0283(2)
C1 0.0364(13) 0.0276(12) 0.0603(18) 0.0015(12) 0.0052(12) -0.0018(10)
C2 0.0467(15) 0.0451(15) 0.0483(16) 0.0057(13) -0.0015(13) -0.0055(12)
C3 0.0479(15) 0.0416(15) 0.0491(16) 0.0142(13) 0.0033(13) -0.0084(12)
C4 0.0387(13) 0.0290(12) 0.0466(15) 0.0043(11) 0.0041(11) -0.0002(10)
C5 0.0478(15) 0.0389(14) 0.0435(15) 0.0067(12) 0.0029(12) -0.0030(11)
C6 0.0485(15) 0.0355(14) 0.0553(18) 0.0127(13) 0.0109(13) -0.0049(11)
C7 0.0437(14) 0.0339(13) 0.0489(16) 0.0070(12) 0.0011(12) -0.0044(11)
C8 0.0406(14) 0.0334(13) 0.0490(16) 0.0005(12) 0.0002(12) 0.0014(10)
C9 0.0565(17) 0.0315(14) 0.068(2) -0.0003(13) 0.0029(15) 0.0003(12)
C10 0.070(2) 0.0393(16) 0.069(2) -0.0111(15) 0.0033(17) 0.0109(15)
C11 0.074(2) 0.058(2) 0.057(2) -0.0093(16) 0.0156(17) 0.0139(17)
C12 0.0629(19) 0.0466(17) 0.0516(18) -0.0007(14) 0.0133(15) 0.0013(14)
C13 0.0398(13) 0.0343(13) 0.0443(15) -0.0025(11) 0.0017(11) 0.0010(10)
C14 0.0400(14) 0.0385(14) 0.0452(15) 0.0027(12) 0.0021(12) -0.0105(11)
C15 0.0414(14) 0.0283(12) 0.0429(15) -0.0016(11) 0.0033(11) -0.0043(10)
C16 0.0398(14) 0.0371(14) 0.0464(15) -0.0008(12) 0.0049(12) -0.0020(11)
C17 0.0529(16) 0.0426(15) 0.0479(17) -0.0035(13) 0.0157(13) -0.0093(12)
C18 0.073(2) 0.0379(15) 0.0397(15) 0.0021(12) 0.0041(14) -0.0141(14)
C19 0.0537(17) 0.0492(17) 0.0534(18) 0.0028(14) -0.0114(14) -0.0041(13)
C20 0.0413(14) 0.0447(15) 0.0503(17) 0.0031(13) 0.0019(12) -0.0067(12)
C21 0.0334(12) 0.0268(12) 0.0448(14) 0.0032(10) 0.0032(11) -0.0024(9)
C22 0.0321(12) 0.0324(12) 0.0425(14) 0.0016(11) 0.0072(10) -0.0018(9)
C23 0.0397(14) 0.0392(14) 0.0452(15) 0.0048(12) 0.0007(12) -0.0034(11)
C24 0.072(2) 0.0574(19) 0.0434(17) 0.0045(14) 0.0012(15) 0.0022(16)
C25 0.0350(13) 0.0400(14) 0.0503(17) 0.0048(12) -0.0081(12) -0.0033(11)
C26 0.059(2) 0.069(2) 0.100(3) -0.013(2) 0.002(2) 0.0292(18)
C27 0.0476(15) 0.0356(13) 0.0387(14) -0.0021(11) 0.0005(12) -0.0026(11)
C28 0.0491(16) 0.0468(16) 0.0541(18) -0.0002(13) -0.0032(14) -0.0042(13)
C29 0.069(2) 0.058(2) 0.069(2) 0.0014(17) -0.0182(18) -0.0186(17)
C30 0.110(3) 0.056(2) 0.066(2) -0.0182(18) -0.017(2) -0.014(2)
C31 0.109(3) 0.059(2) 0.060(2) -0.0227(18) 0.006(2) 0.007(2)
C32 0.064(2) 0.0539(18) 0.0532(19) -0.0120(15) 0.0085(15) 0.0026(15)
C33 0.0314(12) 0.0347(13) 0.0464(15) -0.0042(11) 0.0028(11) -0.0004(10)
C34 0.0417(14) 0.0307(13) 0.0538(17) -0.0039(12) -0.0023(12) -0.0007(10)
C35 0.0399(14) 0.0318(13) 0.0546(17) -0.0016(12) 0.0005(12) 0.0017(10)
C36 0.096(3) 0.058(2) 0.068(2) 0.0157(18) -0.028(2) -0.0104(19)
C37 0.0310(12) 0.0296(12) 0.0522(16) 0.0000(11) -0.0012(11) -0.0012(10)
C38 0.0380(14) 0.0417(16) 0.086(2) 0.0038(15) 0.0109(15) -0.0025(12)
C39 0.0446(18) 0.079(3) 0.112(3) 0.012(2) 0.019(2) 0.0073(17)
N1 0.0417(11) 0.0256(10) 0.0533(14) 0.0031(9) 0.0093(10) -0.0036(8)
N2 0.0384(11) 0.0297(10) 0.0427(12) 0.0011(9) 0.0056(9) -0.0060(8)
N3 0.0361(11) 0.0328(11) 0.0443(12) -0.0019(9) 0.0009(9) -0.0008(8)
O1 0.0506(12) 0.0499(12) 0.0719(15) 0.0019(11) 0.0048(11) 0.0168(9)
O2 0.0783(16) 0.0511(13) 0.0751(16) 0.0179(12) -0.0098(13) 0.0076(11)
O3 0.0692(14) 0.0378(11) 0.0612(13) 0.0077(10) -0.0162(11) -0.0068(9)
O4 0.0587(13) 0.0386(11) 0.0791(16) 0.0010(11) -0.0233(11) -0.0051(9)

loop_
_atom_type_symbol
_atom_type_description
_atom_type_scat_dispersion_real
_atom_type_scat_dispersion_imag
_atom_type_scat_source
C C 0.0033 0.0016 'International Tables Vol C Tables 4.2.6.8 and 6.1.1.4'
H H 0.0000 0.0000 'International Tables Vol C Tables 4.2.6.8 and 6.1.1.4'
N N 0.0061 0.0033 'International Tables Vol C Tables 4.2.6.8 and 6.1.1.4'
O O 0.0106 0.0060 'International Tables Vol C Tables 4.2.6.8 and 6.1.1.4'
Br Br -0.2901 2.4595 'International Tables Vol C Tables 4.2.6.8 and 6.1.1.4'

loop_
_geom_angle_atom_site_label_1
_geom_angle_atom_site_label_2
_geom_angle_atom_site_label_3
_geom_angle
_geom_angle_site_symmetry_1
_geom_angle_site_symmetry_3
_geom_angle_publ_flag
C2 C1 C6 121.3(2) . . ?
C2 C1 Br1 119.7(2) . . ?
C6 C1 Br1 119.0(2) . . ?
C1 C2 C3 119.0(3) . . ?
C1 C2 H2 120.5 . . ?
C3 C2 H2 120.5 . . ?
C4 C3 C2 121.4(3) . . ?
C4 C3 H3 119.3 . . ?
C2 C3 H3 119.3 . . ?
C3 C4 C5 118.2(2) . . ?
C3 C4 C7 122.8(2) . . ?
C5 C4 C7 119.0(2) . . ?
C4 C5 C6 121.2(3) . . ?
C4 C5 H5 119.4 . . ?
C6 C5 H5 119.4 . . ?
C1 C6 C5 118.9(3) . . ?
C1 C6 H6 120.6 . . ?
C5 C6 H6 120.6 . . ?
N1 C7 C4 114.8(2) . . ?
N1 C7 H7A 108.6 . . ?
C4 C7 H7A 108.6 . . ?
N1 C7 H7B 108.6 . . ?
C4 C7 H7B 108.6 . . ?
H7A C7 H7B 107.5 . . ?
C9 C8 N1 130.0(3) . . ?
C9 C8 C13 120.9(3) . . ?
N1 C8 C13 109.1(2) . . ?
C8 C9 C10 117.8(3) . . ?
C8 C9 H9 121.1 . . ?
C10 C9 H9 121.1 . . ?
C11 C10 C9 121.3(3) . . ?
C11 C10 H10 119.3 . . ?
C9 C10 H10 119.3 . . ?
C10 C11 C12 120.9(3) . . ?
C10 C11 H11 119.5 . . ?
C12 C11 H11 119.5 . . ?
C13 C12 C11 118.0(3) . . ?
C13 C12 H12 121.0 . . ?
C11 C12 H12 121.0 . . ?
C12 C13 C8 121.0(3) . . ?
C12 C13 N2 130.0(3) . . ?
C8 C13 N2 108.9(2) . . ?
N2 C14 C15 113.1(2) . . ?
N2 C14 H14A 109.0 . . ?
C15 C14 H14A 109.0 . . ?
N2 C14 H14B 109.0 . . ?
C15 C14 H14B 109.0 . . ?
H14A C14 H14B 107.8 . . ?
C16 C15 C20 118.6(3) . . ?
C16 C15 C14 119.6(2) . . ?
C20 C15 C14 121.8(2) . . ?
C15 C16 C17 121.2(3) . . ?
C15 C16 H16 119.4 . . ?
C17 C16 H16 119.4 . . ?
C18 C17 C16 118.6(3) . . ?
C18 C17 H17 120.7 . . ?
C16 C17 H17 120.7 . . ?
C17 C18 C19 121.8(3) . . ?
C17 C18 Br2 118.1(2) . . ?
C19 C18 Br2 120.1(2) . . ?
C18 C19 C20 119.0(3) . . ?
C18 C19 H19 120.5 . . ?
C20 C19 H19 120.5 . . ?
C19 C20 C15 120.8(3) . . ?
C19 C20 H20 119.6 . . ?
C15 C20 H20 119.6 . . ?
N1 C21 N2 102.07(19) . . ?
N1 C21 C22 118.5(2) . . ?
N2 C21 C22 114.75(19) . . ?
N1 C21 C37 113.09(19) . . ?
N2 C21 C37 108.8(2) . . ?
C22 C21 C37 99.8(2) . . ?
C23 C22 N3 124.4(2) . . ?
C23 C22 C21 129.5(2) . . ?
N3 C22 C21 105.6(2) . . ?
C22 C23 C25 121.3(3) . . ?
C22 C23 C24 125.7(3) . . ?
C25 C23 C24 113.0(2) . . ?
C23 C24 H24A 109.5 . . ?
C23 C24 H24B 109.5 . . ?
H24A C24 H24B 109.5 . . ?
C23 C24 H24C 109.5 . . ?
H24A C24 H24C 109.5 . . ?
H24B C24 H24C 109.5 . . ?
O2 C25 O1 122.8(3) . . ?
O2 C25 C23 125.3(3) . . ?
O1 C25 C23 111.8(2) . . ?
O1 C26 H26A 109.5 . . ?
O1 C26 H26B 109.5 . . ?
H26A C26 H26B 109.5 . . ?
O1 C26 H26C 109.5 . . ?
H26A C26 H26C 109.5 . . ?
H26B C26 H26C 109.5 . . ?
C32 C27 C28 120.0(3) . . ?
C32 C27 N3 118.8(3) . . ?
C28 C27 N3 121.2(3) . . ?
C27 C28 C29 119.2(3) . . ?
C27 C28 H28 120.4 . . ?
C29 C28 H28 120.4 . . ?
C30 C29 C28 120.7(3) . . ?
C30 C29 H29 119.6 . . ?
C28 C29 H29 119.6 . . ?
C29 C30 C31 120.1(3) . . ?
C29 C30 H30 120.0 . . ?
C31 C30 H30 120.0 . . ?
C30 C31 C32 119.8(4) . . ?
C30 C31 H31 120.1 . . ?
C32 C31 H31 120.1 . . ?
C27 C32 C31 120.2(4) . . ?
C27 C32 H32 119.9 . . ?
C31 C32 H32 119.9 . . ?
C34 C33 N3 125.1(2) . . ?
C34 C33 C37 129.6(2) . . ?
N3 C33 C37 105.1(2) . . ?
C33 C34 C35 122.9(2) . . ?
C33 C34 H34 118.5 . . ?
C35 C34 H34 118.5 . . ?
O4 C35 O3 122.0(3) . . ?
O4 C35 C34 128.2(3) . . ?
O3 C35 C34 109.8(2) . . ?
O3 C36 H36A 109.5 . . ?
O3 C36 H36B 109.5 . . ?
H36A C36 H36B 109.5 . . ?
O3 C36 H36C 109.5 . . ?
H36A C36 H36C 109.5 . . ?
H36B C36 H36C 109.5 . . ?
C33 C37 C38 109.5(2) . . ?
C33 C37 C21 100.61(19) . . ?
C38 C37 C21 113.9(2) . . ?
C33 C37 H37 110.8 . . ?
C38 C37 H37 110.8 . . ?
C21 C37 H37 110.8 . . ?
C39 C38 C37 114.7(3) . . ?
C39 C38 H38A 108.6 . . ?
C37 C38 H38A 108.6 . . ?
C39 C38 H38B 108.6 . . ?
C37 C38 H38B 108.6 . . ?
H38A C38 H38B 107.6 . . ?
C38 C39 H39A 109.5 . . ?
C38 C39 H39B 109.5 . . ?
H39A C39 H39B 109.5 . . ?
C38 C39 H39C 109.5 . . ?
H39A C39 H39C 109.5 . . ?
H39B C39 H39C 109.5 . . ?
C8 N1 C7 120.1(2) . . ?
C8 N1 C21 110.4(2) . . ?
C7 N1 C21 126.6(2) . . ?
C13 N2 C14 117.1(2) . . ?
C13 N2 C21 109.4(2) . . ?
C14 N2 C21 122.0(2) . . ?
C33 N3 C22 111.6(2) . . ?
C33 N3 C27 121.4(2) . . ?
C22 N3 C27 124.6(2) . . ?
C25 O1 C26 117.4(3) . . ?
C35 O3 C36 115.4(2) . . ?

loop_
_geom_bond_atom_site_label_1
_geom_bond_atom_site_label_2
_geom_bond_distance
_geom_bond_site_symmetry_2
_geom_bond_publ_flag
Br1 C1 1.902(3) . ?
Br2 C18 1.900(3) . ?
C1 C2 1.370(4) . ?
C1 C6 1.372(4) . ?
C2 C3 1.384(4) . ?
C2 H2 0.9300 . ?
C3 C4 1.379(4) . ?
C3 H3 0.9300 . ?
C4 C5 1.383(4) . ?
C4 C7 1.523(4) . ?
C5 C6 1.386(4) . ?
C5 H5 0.9300 . ?
C6 H6 0.9300 . ?
C7 N1 1.447(3) . ?
C7 H7A 0.9700 . ?
C7 H7B 0.9700 . ?
C8 C9 1.379(4) . ?
C8 N1 1.389(4) . ?
C8 C13 1.391(4) . ?
C9 C10 1.396(5) . ?
C9 H9 0.9300 . ?
C10 C11 1.362(5) . ?
C10 H10 0.9300 . ?
C11 C12 1.401(4) . ?
C11 H11 0.9300 . ?
C12 C13 1.372(4) . ?
C12 H12 0.9300 . ?
C13 N2 1.399(3) . ?
C14 N2 1.461(3) . ?
C14 C15 1.512(4) . ?
C14 H14A 0.9700 . ?
C14 H14B 0.9700 . ?
C15 C16 1.384(4) . ?
C15 C20 1.385(4) . ?
C16 C17 1.386(4) . ?
C16 H16 0.9300 . ?
C17 C18 1.364(4) . ?
C17 H17 0.9300 . ?
C18 C19 1.376(4) . ?
C19 C20 1.381(4) . ?
C19 H19 0.9300 . ?
C20 H20 0.9300 . ?
C21 N1 1.469(3) . ?
C21 N2 1.487(3) . ?
C21 C22 1.546(4) . ?
C21 C37 1.566(3) . ?
C22 C23 1.345(4) . ?
C22 N3 1.415(3) . ?
C23 C25 1.473(4) . ?
C23 C24 1.506(4) . ?
C24 H24A 0.9600 . ?
C24 H24B 0.9600 . ?
C24 H24C 0.9600 . ?
C25 O2 1.201(3) . ?
C25 O1 1.340(4) . ?
C26 O1 1.450(4) . ?
C26 H26A 0.9600 . ?
C26 H26B 0.9600 . ?
C26 H26C 0.9600 . ?
C27 C32 1.381(4) . ?
C27 C28 1.382(4) . ?
C27 N3 1.432(3) . ?
C28 C29 1.391(4) . ?
C28 H28 0.9300 . ?
C29 C30 1.364(6) . ?
C29 H29 0.9300 . ?
C30 C31 1.381(6) . ?
C30 H30 0.9300 . ?
C31 C32 1.384(5) . ?
C31 H31 0.9300 . ?
C32 H32 0.9300 . ?
C33 C34 1.338(4) . ?
C33 N3 1.407(3) . ?
C33 C37 1.497(3) . ?
C34 C35 1.462(4) . ?
C34 H34 0.9300 . ?
C35 O4 1.198(3) . ?
C35 O3 1.345(3) . ?
C36 O3 1.442(4) . ?
C36 H36A 0.9600 . ?
C36 H36B 0.9600 . ?
C36 H36C 0.9600 . ?
C37 C38 1.553(4) . ?
C37 H37 0.9800 . ?
C38 C39 1.501(4) . ?
C38 H38A 0.9700 . ?
C38 H38B 0.9700 . ?
C39 H39A 0.9600 . ?
C39 H39B 0.9600 . ?
C39 H39C 0.9600 . ?
